data_7042801
loop_
_publ_author_name
'Hitzel, Sandra'
'F\"arber, Christian'
'Bruhn, Clemens'
'Siemeling, Ulrich'

_publ_section_title
;
 Phosphido complexes derived from 1,1&#x2019;-ferrocenediyl-bridged
 secondary diphosphines
;
_journal_name_full 'Dalton Trans.'
_journal_paper_doi 10.1039/C7DT00941K
_journal_year 2017
_chemical_formula_moiety 'C32 H28 Fe Ni2 P2, C6 H6'
_chemical_formula_sum 'C38 H34 Fe Ni2 P2'
_chemical_formula_weight 725.86
_space_group_crystal_system monoclinic
_space_group_IT_number 14
_space_group_name_Hall '-P 2ybc'
_space_group_name_H-M_alt 'P 1 21/c 1'
_symmetry_space_group_name_Hall '-P 2ybc'
_symmetry_space_group_name_H-M 'P 1 21/c 1'
_atom_sites_solution_hydrogens geom
_audit_creation_method SHELXL-2014/7
_audit_update_record
;
2017-03-06 deposited with the CCDC.
2017-04-25 downloaded from the CCDC.
;
_cell_angle_alpha 90
_cell_angle_beta 90.452(2)
_cell_angle_gamma 90
_cell_formula_units_Z 4
_cell_length_a 12.0027(4)
_cell_length_b 9.7307(4)
_cell_length_c 27.0982(8)
_cell_measurement_reflns_used 38469
_cell_measurement_temperature 173(2)
_cell_measurement_theta_max 25.95
_cell_measurement_theta_min 1.50
_cell_volume 3164.83(19)
_computing_structure_refinement 'SHELXL-2014/7 (Sheldrick, 2014)'
_diffrn_ambient_temperature 173(2)
_diffrn_detector 'image plate (34 cm diameter)'
_diffrn_detector_area_resol_mean 6.67
_diffrn_detector_type STOE
_diffrn_measured_fraction_theta_full 0.999
_diffrn_measured_fraction_theta_max 0.999
_diffrn_measurement_details ' 324 frames, detector distance = 133 mm'
_diffrn_measurement_device '2-circle goniometer'
_diffrn_measurement_device_type 'STOE IPDS 2'
_diffrn_measurement_method 'rotation method'
_diffrn_radiation_collimation '1.2, 0.6 mm diameter, multiple pinhole'
_diffrn_radiation_monochromator 'plane graphite'
_diffrn_radiation_polarisn_norm 270
_diffrn_radiation_type 'Mo K\a'
_diffrn_radiation_wavelength 0.71073
_diffrn_reflns_av_R_equivalents 0.0282
_diffrn_reflns_av_unetI/netI 0.0144
_diffrn_reflns_Laue_measured_fraction_full 0.999
_diffrn_reflns_Laue_measured_fraction_max 0.999
_diffrn_reflns_limit_h_max 14
_diffrn_reflns_limit_h_min -14
_diffrn_reflns_limit_k_max 11
_diffrn_reflns_limit_k_min -11
_diffrn_reflns_limit_l_max 32
_diffrn_reflns_limit_l_min -32
_diffrn_reflns_number 31471
_diffrn_reflns_point_group_measured_fraction_full 0.999
_diffrn_reflns_point_group_measured_fraction_max 0.999
_diffrn_reflns_theta_full 25.000
_diffrn_reflns_theta_max 25.000
_diffrn_reflns_theta_min 1.503
_diffrn_source 'Genix Mo HF'
_diffrn_source_current 1.000
_diffrn_source_power 0.050
_diffrn_source_voltage 50
_exptl_absorpt_coefficient_mu 1.758
_exptl_absorpt_correction_T_max 0.5103
_exptl_absorpt_correction_T_min 0.3592
_exptl_absorpt_correction_type integration
_exptl_absorpt_process_details 'X-red ver. 1.58 (Stoe & Cie 2012)'
_exptl_crystal_colour black
_exptl_crystal_density_diffrn 1.523
_exptl_crystal_description block
_exptl_crystal_F_000 1496
_exptl_crystal_size_max 0.600
_exptl_crystal_size_mid 0.420
_exptl_crystal_size_min 0.390
_refine_diff_density_max 0.937
_refine_diff_density_min -0.768
_refine_diff_density_rms 0.061
_refine_ls_extinction_method none
_refine_ls_goodness_of_fit_ref 1.058
_refine_ls_hydrogen_treatment constr
_refine_ls_matrix_type full
_refine_ls_number_parameters 376
_refine_ls_number_reflns 5582
_refine_ls_number_restraints 0
_refine_ls_restrained_S_all 1.058
_refine_ls_R_factor_all 0.0325
_refine_ls_R_factor_gt 0.0294
_refine_ls_shift/su_max 0.002
_refine_ls_shift/su_mean 0.000
_refine_ls_structure_factor_coef Fsqd
_refine_ls_weighting_details 'w=1/[\s^2^(Fo^2^)+(0.0370P)^2^+3.6418P] where P=(Fo^2^+2Fc^2^)/3'
_refine_ls_weighting_scheme calc
_refine_ls_wR_factor_gt 0.0739
_refine_ls_wR_factor_ref 0.0756
_reflns_Friedel_coverage 0.000
_reflns_number_gt 5065
_reflns_number_total 5582
_reflns_threshold_expression 'I > 2\s(I)'
_cod_data_source_file c7dt00941k2.cif
_cod_data_source_block i2180
_cod_database_code 7042801
_shelx_shelxl_version_number 2014/7
_shelx_space_group_comment
;
The symmetry employed for this shelxl refinement is uniquely defined
by the following loop, which should always be used as a source of
symmetry information in preference to the above space-group names.
They are only intended as comments.
;
_shelx_estimated_absorpt_t_min 0.419
_shelx_estimated_absorpt_t_max 0.547

loop_
_space_group_symop_operation_xyz
'x, y, z'
'-x, y+1/2, -z+1/2'
'-x, -y, -z'
'x, -y-1/2, z-1/2'

loop_
_atom_site_label
_atom_site_type_symbol
_atom_site_fract_x
_atom_site_fract_y
_atom_site_fract_z
_atom_site_U_iso_or_equiv
_atom_site_adp_type
_atom_site_occupancy
_atom_site_site_symmetry_order
_atom_site_calc_flag
_atom_site_refinement_flags_posn
_atom_site_refinement_flags_adp
C1 C 0.83050(19) 0.9672(3) 0.61364(9) 0.0262(5) Uani 1 1 d . .
C2 C 0.8569(2) 0.8247(3) 0.62042(9) 0.0311(5) Uani 1 1 d . .
H2A H 0.8415 0.7717 0.6490 0.037 Uiso 1 1 calc R U
C3 C 0.9100(2) 0.7764(3) 0.57721(10) 0.0364(6) Uani 1 1 d . .
H3A H 0.9368 0.6856 0.5720 0.044 Uiso 1 1 calc R U
C4 C 0.9165(2) 0.8864(3) 0.54299(10) 0.0354(6) Uani 1 1 d . .
H4A H 0.9476 0.8821 0.5109 0.043 Uiso 1 1 calc R U
C5 C 0.86807(19) 1.0044(3) 0.56520(9) 0.0302(5) Uani 1 1 d . .
H5A H 0.8617 1.0927 0.5505 0.036 Uiso 1 1 calc R U
C6 C 0.58770(18) 0.8889(2) 0.56904(8) 0.0242(5) Uani 1 1 d . .
C7 C 0.6098(2) 0.7450(3) 0.57439(9) 0.0287(5) Uani 1 1 d . .
H7A H 0.5943 0.6908 0.6027 0.034 Uiso 1 1 calc R U
C8 C 0.6592(2) 0.6973(3) 0.52997(10) 0.0315(5) Uani 1 1 d . .
H8A H 0.6823 0.6057 0.5235 0.038 Uiso 1 1 calc R U
C9 C 0.6679(2) 0.8099(3) 0.49700(9) 0.0304(5) Uani 1 1 d . .
H9A H 0.6979 0.8069 0.4647 0.037 Uiso 1 1 calc R U
C10 C 0.62417(19) 0.9276(2) 0.52076(9) 0.0261(5) Uani 1 1 d . .
H10A H 0.6197 1.0172 0.5070 0.031 Uiso 1 1 calc R U
C11 C 0.8308(2) 1.1551(2) 0.69790(9) 0.0275(5) Uani 1 1 d . .
C12 C 0.9420(2) 1.1225(3) 0.70478(10) 0.0358(6) Uani 1 1 d . .
H12A H 0.9766 1.0571 0.6838 0.043 Uiso 1 1 calc R U
C13 C 1.0032(3) 1.1850(3) 0.74224(13) 0.0530(8) Uani 1 1 d . .
H13A H 1.0794 1.1617 0.7470 0.064 Uiso 1 1 calc R U
C14 C 0.9544(3) 1.2799(4) 0.77226(13) 0.0623(10) Uani 1 1 d . .
H14A H 0.9968 1.3225 0.7978 0.075 Uiso 1 1 calc R U
C15 C 0.8436(3) 1.3140(4) 0.76569(12) 0.0593(9) Uani 1 1 d . .
H15A H 0.8097 1.3799 0.7866 0.071 Uiso 1 1 calc R U
C16 C 0.7822(3) 1.2520(3) 0.72852(11) 0.0435(7) Uani 1 1 d . .
H16A H 0.7061 1.2759 0.7239 0.052 Uiso 1 1 calc R U
C17 C 0.39340(19) 1.0056(2) 0.61536(9) 0.0262(5) Uani 1 1 d . .
C18 C 0.3367(2) 1.1095(3) 0.63995(9) 0.0319(5) Uani 1 1 d . .
H18A H 0.3772 1.1761 0.6584 0.038 Uiso 1 1 calc R U
C19 C 0.2216(2) 1.1162(3) 0.63761(10) 0.0387(6) Uani 1 1 d . .
H19A H 0.1833 1.1881 0.6541 0.046 Uiso 1 1 calc R U
C20 C 0.1623(2) 1.0189(3) 0.61138(10) 0.0412(7) Uani 1 1 d . .
H20A H 0.0835 1.0252 0.6092 0.049 Uiso 1 1 calc R U
C21 C 0.2169(2) 0.9126(3) 0.58838(10) 0.0387(6) Uani 1 1 d . .
H21A H 0.1757 0.8441 0.5712 0.046 Uiso 1 1 calc R U
C22 C 0.3327(2) 0.9055(3) 0.59038(9) 0.0314(5) Uani 1 1 d . .
H22A H 0.3703 0.8319 0.5746 0.038 Uiso 1 1 calc R U
C23 C 0.6306(3) 0.7381(3) 0.71938(12) 0.0525(8) Uani 1 1 d . .
H23A H 0.6627 0.6570 0.7061 0.063 Uiso 1 1 calc R U
C24 C 0.6854(3) 0.8377(3) 0.74804(10) 0.0478(7) Uani 1 1 d . .
H24A H 0.7627 0.8388 0.7558 0.057 Uiso 1 1 calc R U
C25 C 0.6064(3) 0.9364(3) 0.76348(10) 0.0455(7) Uani 1 1 d . .
H25A H 0.6208 1.0122 0.7847 0.055 Uiso 1 1 calc R U
C26 C 0.5041(3) 0.9031(4) 0.74235(11) 0.0496(8) Uani 1 1 d . .
H26A H 0.4364 0.9524 0.7461 0.059 Uiso 1 1 calc R U
C27 C 0.5197(3) 0.7808(4) 0.71398(12) 0.0547(9) Uani 1 1 d . .
H27A H 0.4641 0.7360 0.6947 0.066 Uiso 1 1 calc R U
C28 C 0.5929(2) 1.3181(3) 0.54495(10) 0.0376(6) Uani 1 1 d . .
H28A H 0.5686 1.2831 0.5140 0.045 Uiso 1 1 calc R U
C29 C 0.7019(2) 1.3436(3) 0.55879(11) 0.0429(7) Uani 1 1 d . .
H29A H 0.7658 1.3305 0.5389 0.051 Uiso 1 1 calc R U
C30 C 0.7015(3) 1.3933(3) 0.60829(12) 0.0469(8) Uani 1 1 d . .
H30A H 0.7654 1.4145 0.6278 0.056 Uiso 1 1 calc R U
C31 C 0.5901(3) 1.4055(3) 0.62325(11) 0.0433(7) Uani 1 1 d . .
H31A H 0.5646 1.4424 0.6536 0.052 Uiso 1 1 calc R U
C32 C 0.5239(2) 1.3531(3) 0.58507(11) 0.0385(6) Uani 1 1 d . .
H32A H 0.4453 1.3427 0.5859 0.046 Uiso 1 1 calc R U
C33 C 0.7985(2) 0.4849(3) 0.42764(10) 0.0781(12) Uani 1 1 d G .
H33 H 0.7388 0.4510 0.4470 0.094 Uiso 1 1 calc R U
C34 C 0.8823(3) 0.5629(3) 0.44956(10) 0.0814(13) Uani 1 1 d G .
H34 H 0.8799 0.5824 0.4839 0.098 Uiso 1 1 calc R U
C35 C 0.9697(2) 0.6124(3) 0.42126(19) 0.118(2) Uani 1 1 d G .
H35 H 1.0269 0.6658 0.4362 0.141 Uiso 1 1 calc R U
C36 C 0.9732(3) 0.5839(4) 0.37103(18) 0.130(3) Uani 1 1 d G .
H36 H 1.0329 0.6177 0.3517 0.155 Uiso 1 1 calc R U
C37 C 0.8894(4) 0.5059(4) 0.34911(9) 0.119(3) Uani 1 1 d G .
H37 H 0.8918 0.4864 0.3148 0.143 Uiso 1 1 calc R U
C38 C 0.8020(3) 0.4563(3) 0.37741(11) 0.0962(16) Uani 1 1 d G .
H38 H 0.7447 0.4030 0.3624 0.115 Uiso 1 1 calc R U
P1 P 0.74120(5) 1.06889(6) 0.65295(2) 0.02303(13) Uani 1 1 d . .
P2 P 0.54527(5) 1.00509(6) 0.61729(2) 0.02280(13) Uani 1 1 d . .
Fe1 Fe 0.75369(3) 0.85080(3) 0.56110(2) 0.02326(9) Uani 1 1 d . .
Ni1 Ni 0.61781(2) 0.93981(3) 0.68593(2) 0.02533(9) Uani 1 1 d . .
Ni2 Ni 0.63139(2) 1.19821(3) 0.61032(2) 0.02348(9) Uani 1 1 d . .

loop_
_atom_site_aniso_label
_atom_site_aniso_U_11
_atom_site_aniso_U_22
_atom_site_aniso_U_33
_atom_site_aniso_U_23
_atom_site_aniso_U_13
_atom_site_aniso_U_12
C1 0.0210(11) 0.0303(12) 0.0272(12) -0.0015(10) -0.0036(9) -0.0005(10)
C2 0.0254(12) 0.0348(14) 0.0329(13) -0.0001(11) -0.0093(10) 0.0046(10)
C3 0.0267(13) 0.0393(15) 0.0430(15) -0.0094(12) -0.0062(11) 0.0091(11)
C4 0.0243(12) 0.0476(16) 0.0345(14) -0.0087(12) 0.0036(10) -0.0008(11)
C5 0.0249(12) 0.0344(13) 0.0312(13) -0.0012(11) 0.0010(10) -0.0063(10)
C6 0.0213(11) 0.0257(12) 0.0256(11) 0.0005(9) -0.0042(9) -0.0015(9)
C7 0.0290(12) 0.0248(12) 0.0324(13) 0.0034(10) -0.0039(10) -0.0027(10)
C8 0.0329(13) 0.0249(12) 0.0366(14) -0.0061(10) -0.0044(11) 0.0003(10)
C9 0.0303(12) 0.0349(14) 0.0259(12) -0.0041(10) -0.0057(10) 0.0004(11)
C10 0.0250(12) 0.0262(12) 0.0268(12) 0.0012(10) -0.0066(9) 0.0002(9)
C11 0.0315(12) 0.0265(12) 0.0246(12) 0.0008(10) -0.0056(10) -0.0044(10)
C12 0.0319(13) 0.0392(15) 0.0362(14) -0.0001(12) -0.0068(11) -0.0034(11)
C13 0.0454(17) 0.0526(19) 0.061(2) 0.0029(16) -0.0265(15) -0.0079(15)
C14 0.079(2) 0.0482(19) 0.059(2) -0.0101(17) -0.0414(19) -0.0055(18)
C15 0.083(2) 0.0473(19) 0.0475(18) -0.0214(15) -0.0248(17) 0.0105(17)
C16 0.0463(16) 0.0447(16) 0.0393(15) -0.0120(13) -0.0102(13) 0.0063(13)
C17 0.0229(11) 0.0298(12) 0.0259(12) 0.0053(10) 0.0001(9) -0.0006(10)
C18 0.0290(12) 0.0346(14) 0.0321(13) -0.0002(11) 0.0011(10) 0.0014(11)
C19 0.0296(13) 0.0469(16) 0.0398(15) 0.0003(13) 0.0067(11) 0.0072(12)
C20 0.0223(12) 0.0615(19) 0.0397(15) 0.0054(14) -0.0007(11) 0.0015(13)
C21 0.0275(13) 0.0502(17) 0.0381(14) -0.0013(13) -0.0046(11) -0.0091(12)
C22 0.0280(12) 0.0337(13) 0.0325(13) 0.0003(11) -0.0003(10) -0.0016(11)
C23 0.086(2) 0.0283(15) 0.0437(17) 0.0127(13) 0.0132(16) 0.0054(15)
C24 0.0566(18) 0.0553(19) 0.0315(14) 0.0175(14) -0.0019(13) 0.0126(15)
C25 0.066(2) 0.0465(17) 0.0236(13) 0.0049(12) 0.0046(13) 0.0036(15)
C26 0.0478(17) 0.059(2) 0.0418(17) 0.0153(15) 0.0187(14) 0.0011(15)
C27 0.067(2) 0.0518(19) 0.0452(17) 0.0149(15) 0.0064(15) -0.0289(17)
C28 0.0509(16) 0.0285(13) 0.0332(14) 0.0078(11) -0.0095(12) 0.0025(12)
C29 0.0424(16) 0.0332(14) 0.0533(18) 0.0200(13) 0.0104(13) 0.0004(12)
C30 0.0524(18) 0.0285(14) 0.0593(19) 0.0134(13) -0.0229(15) -0.0152(13)
C31 0.070(2) 0.0211(13) 0.0389(15) 0.0004(11) 0.0018(14) 0.0046(13)
C32 0.0361(14) 0.0285(13) 0.0507(16) 0.0095(12) -0.0027(12) 0.0052(11)
C33 0.092(3) 0.078(3) 0.064(2) 0.006(2) 0.002(2) -0.002(2)
C34 0.075(3) 0.085(3) 0.084(3) -0.034(2) -0.009(2) 0.027(2)
C35 0.064(3) 0.054(3) 0.235(8) -0.006(4) -0.039(4) 0.014(2)
C36 0.078(4) 0.104(5) 0.208(8) 0.097(5) 0.067(4) 0.044(3)
C37 0.188(7) 0.100(4) 0.072(3) 0.034(3) 0.055(4) 0.083(4)
C38 0.155(5) 0.060(3) 0.073(3) -0.004(2) -0.018(3) 0.005(3)
P1 0.0225(3) 0.0245(3) 0.0221(3) -0.0003(2) -0.0027(2) -0.0013(2)
P2 0.0206(3) 0.0227(3) 0.0251(3) 0.0018(2) -0.0010(2) -0.0009(2)
Fe1 0.02279(17) 0.02351(18) 0.02345(17) -0.00093(13) -0.00253(13) 0.00112(13)
Ni1 0.02698(17) 0.02641(17) 0.02260(16) 0.00361(12) 0.00036(12) -0.00141(12)
Ni2 0.02381(16) 0.02078(16) 0.02580(16) 0.00194(12) -0.00266(12) -0.00162(11)

loop_
_atom_type_symbol
_atom_type_description
_atom_type_scat_dispersion_real
_atom_type_scat_dispersion_imag
_atom_type_scat_source
C C 0.0033 0.0016 'International Tables Vol C Tables 4.2.6.8 and 6.1.1.4'
H H 0.0000 0.0000 'International Tables Vol C Tables 4.2.6.8 and 6.1.1.4'
P P 0.1023 0.0942 'International Tables Vol C Tables 4.2.6.8 and 6.1.1.4'
Fe Fe 0.3463 0.8444 'International Tables Vol C Tables 4.2.6.8 and 6.1.1.4'
Ni Ni 0.3393 1.1124 'International Tables Vol C Tables 4.2.6.8 and 6.1.1.4'

loop_
_geom_angle_atom_site_label_1
_geom_angle_atom_site_label_2
_geom_angle_atom_site_label_3
_geom_angle
C2 C1 C5 106.8(2)
C2 C1 P1 125.73(19)
C5 C1 P1 126.25(19)
C2 C1 Fe1 69.49(14)
C5 C1 Fe1 69.19(14)
P1 C1 Fe1 116.66(12)
C3 C2 C1 108.4(2)
C3 C2 Fe1 70.39(14)
C1 C2 Fe1 69.27(13)
C3 C2 H2A 125.8
C1 C2 H2A 125.8
Fe1 C2 H2A 126.1
C2 C3 C4 108.4(2)
C2 C3 Fe1 69.07(14)
C4 C3 Fe1 69.49(14)
C2 C3 H3A 125.8
C4 C3 H3A 125.8
Fe1 C3 H3A 127.2
C3 C4 C5 107.9(2)
C3 C4 Fe1 70.04(15)
C5 C4 Fe1 68.99(14)
C3 C4 H4A 126.0
C5 C4 H4A 126.0
Fe1 C4 H4A 126.5
C4 C5 C1 108.4(2)
C4 C5 Fe1 70.21(15)
C1 C5 Fe1 69.41(14)
C4 C5 H5A 125.8
C1 C5 H5A 125.8
Fe1 C5 H5A 126.2
C7 C6 C10 106.9(2)
C7 C6 P2 126.32(18)
C10 C6 P2 125.92(18)
C7 C6 Fe1 69.66(13)
C10 C6 Fe1 69.25(13)
P2 C6 Fe1 118.15(11)
C8 C7 C6 108.1(2)
C8 C7 Fe1 69.98(14)
C6 C7 Fe1 69.28(13)
C8 C7 H7A 125.9
C6 C7 H7A 125.9
Fe1 C7 H7A 126.4
C9 C8 C7 108.3(2)
C9 C8 Fe1 69.72(14)
C7 C8 Fe1 69.37(14)
C9 C8 H8A 125.8
C7 C8 H8A 125.8
Fe1 C8 H8A 126.7
C10 C9 C8 108.0(2)
C10 C9 Fe1 69.12(13)
C8 C9 Fe1 69.85(14)
C10 C9 H9A 126.0
C8 C9 H9A 126.0
Fe1 C9 H9A 126.6
C9 C10 C6 108.6(2)
C9 C10 Fe1 70.31(14)
C6 C10 Fe1 69.56(13)
C9 C10 H10A 125.7
C6 C10 H10A 125.7
Fe1 C10 H10A 126.0
C12 C11 C16 119.0(2)
C12 C11 P1 123.3(2)
C16 C11 P1 117.6(2)
C11 C12 C13 120.2(3)
C11 C12 H12A 119.9
C13 C12 H12A 119.9
C14 C13 C12 120.3(3)
C14 C13 H13A 119.9
C12 C13 H13A 119.9
C13 C14 C15 120.2(3)
C13 C14 H14A 119.9
C15 C14 H14A 119.9
C14 C15 C16 119.7(3)
C14 C15 H15A 120.1
C16 C15 H15A 120.1
C15 C16 C11 120.5(3)
C15 C16 H16A 119.7
C11 C16 H16A 119.7
C22 C17 C18 119.1(2)
C22 C17 P2 122.19(19)
C18 C17 P2 118.74(19)
C19 C18 C17 120.3(2)
C19 C18 H18A 119.9
C17 C18 H18A 119.9
C20 C19 C18 120.1(3)
C20 C19 H19A 119.9
C18 C19 H19A 119.9
C21 C20 C19 120.3(2)
C21 C20 H20A 119.9
C19 C20 H20A 119.9
C20 C21 C22 119.9(3)
C20 C21 H21A 120.1
C22 C21 H21A 120.1
C17 C22 C21 120.3(2)
C17 C22 H22A 119.9
C21 C22 H22A 119.9
C27 C23 C24 107.1(3)
C27 C23 Ni1 67.89(17)
C24 C23 Ni1 68.72(16)
C27 C23 H23A 126.5
C24 C23 H23A 126.5
Ni1 C23 H23A 128.5
C23 C24 C25 108.7(3)
C23 C24 Ni1 73.04(17)
C25 C24 Ni1 70.28(16)
C23 C24 H24A 125.6
C25 C24 H24A 125.6
Ni1 C24 H24A 122.7
C26 C25 C24 108.2(3)
C26 C25 Ni1 69.93(16)
C24 C25 Ni1 70.53(16)
C26 C25 H25A 125.9
C24 C25 H25A 125.9
Ni1 C25 H25A 125.2
C25 C26 C27 107.2(3)
C25 C26 Ni1 71.41(16)
C27 C26 Ni1 70.09(16)
C25 C26 H26A 126.4
C27 C26 H26A 126.4
Ni1 C26 H26A 123.8
C23 C27 C26 108.6(3)
C23 C27 Ni1 73.73(17)
C26 C27 Ni1 69.90(17)
C23 C27 H27A 125.7
C26 C27 H27A 125.7
Ni1 C27 H27A 122.3
C29 C28 C32 107.9(3)
C29 C28 Ni2 71.32(15)
C32 C28 Ni2 67.89(15)
C29 C28 H28A 126.1
C32 C28 H28A 126.1
Ni2 C28 H28A 126.3
C28 C29 C30 107.9(3)
C28 C29 Ni2 71.54(15)
C30 C29 Ni2 67.09(15)
C28 C29 H29A 126.1
C30 C29 H29A 126.1
Ni2 C29 H29A 126.8
C31 C30 C29 108.1(3)
C31 C30 Ni2 71.51(16)
C29 C30 Ni2 73.70(16)
C31 C30 H30A 126.0
C29 C30 H30A 126.0
Ni2 C30 H30A 120.6
C32 C31 C30 107.0(3)
C32 C31 Ni2 70.15(15)
C30 C31 Ni2 69.24(16)
C32 C31 H31A 126.5
C30 C31 H31A 126.5
Ni2 C31 H31A 125.7
C31 C32 C28 108.9(3)
C31 C32 Ni2 71.06(16)
C28 C32 Ni2 73.42(15)
C31 C32 H32A 125.5
C28 C32 H32A 125.5
Ni2 C32 H32A 121.7
C34 C33 C38 120.0
C34 C33 H33 120.0
C38 C33 H33 120.0
C35 C34 C33 120.0
C35 C34 H34 120.0
C33 C34 H34 120.0
C34 C35 C36 120.0
C34 C35 H35 120.0
C36 C35 H35 120.0
C37 C36 C35 120.0
C37 C36 H36 120.0
C35 C36 H36 120.0
C36 C37 C38 120.0
C36 C37 H37 120.0
C38 C37 H37 120.0
C37 C38 C33 120.0
C37 C38 H38 120.0
C33 C38 H38 120.0
C1 P1 C11 107.18(11)
C1 P1 Ni1 109.84(8)
C11 P1 Ni1 113.41(8)
C1 P1 Ni2 111.49(8)
C11 P1 Ni2 116.45(8)
Ni1 P1 Ni2 98.29(3)
C1 P1 P2 100.83(8)
C11 P1 P2 151.88(9)
Ni1 P1 P2 52.51(2)
Ni2 P1 P2 52.71(2)
C6 P2 C17 105.59(11)
C6 P2 Ni1 109.14(8)
C17 P2 Ni1 115.13(8)
C6 P2 Ni2 110.17(8)
C17 P2 Ni2 118.40(8)
Ni1 P2 Ni2 98.20(3)
C6 P2 P1 99.13(7)
C17 P2 P1 155.17(8)
Ni1 P2 P1 52.46(2)
Ni2 P2 P1 52.65(2)
C5 Fe1 C1 41.40(10)
C5 Fe1 C10 105.80(10)
C1 Fe1 C10 120.75(10)
C5 Fe1 C2 69.02(11)
C1 Fe1 C2 41.24(10)
C10 Fe1 C2 157.89(10)
C5 Fe1 C6 121.38(10)
C1 Fe1 C6 105.22(9)
C10 Fe1 C6 41.19(9)
C2 Fe1 C6 121.85(10)
C5 Fe1 C7 158.73(10)
C1 Fe1 C7 122.39(10)
C10 Fe1 C7 68.72(10)
C2 Fe1 C7 107.90(10)
C6 Fe1 C7 41.06(10)
C5 Fe1 C4 40.80(11)
C1 Fe1 C4 69.23(10)
C10 Fe1 C4 122.37(11)
C2 Fe1 C4 68.57(11)
C6 Fe1 C4 158.31(11)
C7 Fe1 C4 159.39(11)
C5 Fe1 C9 121.56(10)
C1 Fe1 C9 157.25(10)
C10 Fe1 C9 40.56(10)
C2 Fe1 C9 160.37(10)
C6 Fe1 C9 68.93(10)
C7 Fe1 C9 68.45(10)
C4 Fe1 C9 107.66(10)
C5 Fe1 C8 158.22(10)
C1 Fe1 C8 159.81(10)
C10 Fe1 C8 68.22(10)
C2 Fe1 C8 124.35(11)
C6 Fe1 C8 68.80(10)
C7 Fe1 C8 40.65(10)
C4 Fe1 C8 123.37(11)
C9 Fe1 C8 40.43(10)
C5 Fe1 C3 68.42(11)
C1 Fe1 C3 68.88(10)
C10 Fe1 C3 159.34(11)
C2 Fe1 C3 40.54(10)
C6 Fe1 C3 158.86(11)
C7 Fe1 C3 123.78(11)
C4 Fe1 C3 40.47(11)
C9 Fe1 C3 124.25(10)
C8 Fe1 C3 109.37(11)
C26 Ni1 C27 40.01(14)
C26 Ni1 C25 38.66(13)
C27 Ni1 C25 65.44(13)
C26 Ni1 C24 65.48(13)
C27 Ni1 C24 64.91(14)
C25 Ni1 C24 39.19(12)
C26 Ni1 P1 149.72(10)
C27 Ni1 P1 168.10(11)
C25 Ni1 P1 118.42(9)
C24 Ni1 P1 110.24(10)
C26 Ni1 P2 115.00(10)
C27 Ni1 P2 107.97(10)
C25 Ni1 P2 147.22(9)
C24 Ni1 P2 169.15(10)
P1 Ni1 P2 75.03(2)
C26 Ni1 C23 65.39(13)
C27 Ni1 C23 38.38(14)
C25 Ni1 C23 64.75(12)
C24 Ni1 C23 38.25(13)
P1 Ni1 C23 131.18(10)
P2 Ni1 C23 131.17(10)
C30 Ni2 C32 65.31(11)
C30 Ni2 C31 39.24(13)
C32 Ni2 C31 38.79(11)
C30 Ni2 P1 107.58(8)
C32 Ni2 P1 165.65(8)
C31 Ni2 P1 127.91(9)
C30 Ni2 P2 173.96(10)
C32 Ni2 P2 111.20(8)
C31 Ni2 P2 134.99(9)
P1 Ni2 P2 74.64(2)
C30 Ni2 C29 39.21(12)
C32 Ni2 C29 64.01(11)
C31 Ni2 C29 64.86(12)
P1 Ni2 C29 119.19(8)
P2 Ni2 C29 144.79(9)
C30 Ni2 C28 64.55(11)
C32 Ni2 C28 38.70(11)
C31 Ni2 C28 64.66(11)
P1 Ni2 C28 151.50(8)
P2 Ni2 C28 116.22(8)
C29 Ni2 C28 37.14(11)

loop_
_geom_bond_atom_site_label_1
_geom_bond_atom_site_label_2
_geom_bond_distance
C1 C2 1.434(4)
C1 C5 1.437(3)
C1 P1 1.811(2)
C1 Fe1 2.035(2)
C2 C3 1.418(4)
C2 Fe1 2.038(2)
C2 H2A 0.9500
C3 C4 1.419(4)
C3 Fe1 2.055(2)
C3 H3A 0.9500
C4 C5 1.422(4)
C4 Fe1 2.048(2)
C4 H4A 0.9500
C5 Fe1 2.032(2)
C5 H5A 0.9500
C6 C7 1.432(3)
C6 C10 1.433(3)
C6 P2 1.805(2)
C6 Fe1 2.040(2)
C7 C8 1.423(4)
C7 Fe1 2.045(2)
C7 H7A 0.9500
C8 C9 1.418(4)
C8 Fe1 2.053(2)
C8 H8A 0.9500
C9 C10 1.417(3)
C9 Fe1 2.051(2)
C9 H9A 0.9500
C10 Fe1 2.035(2)
C10 H10A 0.9500
C11 C12 1.383(4)
C11 C16 1.388(4)
C11 P1 1.823(2)
C12 C13 1.389(4)
C12 H12A 0.9500
C13 C14 1.366(5)
C13 H13A 0.9500
C14 C15 1.381(5)
C14 H14A 0.9500
C15 C16 1.382(4)
C15 H15A 0.9500
C16 H16A 0.9500
C17 C22 1.390(4)
C17 C18 1.392(4)
C17 P2 1.823(2)
C18 C19 1.384(4)
C18 H18A 0.9500
C19 C20 1.378(4)
C19 H19A 0.9500
C20 C21 1.377(4)
C20 H20A 0.9500
C21 C22 1.391(4)
C21 H21A 0.9500
C22 H22A 0.9500
C23 C27 1.401(5)
C23 C24 1.402(5)
C23 Ni1 2.167(3)
C23 H23A 0.9500
C24 C25 1.415(4)
C24 Ni1 2.111(3)
C24 H24A 0.9500
C25 C26 1.389(5)
C25 Ni1 2.107(3)
C25 H25A 0.9500
C26 C27 1.430(5)
C26 Ni1 2.088(3)
C26 H26A 0.9500
C27 Ni1 2.091(3)
C27 H27A 0.9500
C28 C29 1.380(4)
C28 C32 1.414(4)
C28 Ni2 2.168(3)
C28 H28A 0.9500
C29 C30 1.426(5)
C29 Ni2 2.165(3)
C29 H29A 0.9500
C30 C31 1.405(5)
C30 Ni2 2.078(3)
C30 H30A 0.9500
C31 C32 1.396(4)
C31 Ni2 2.107(3)
C31 H31A 0.9500
C32 Ni2 2.095(3)
C32 H32A 0.9500
C33 C34 1.3900
C33 C38 1.3900
C33 H33 0.9500
C34 C35 1.3900
C34 H34 0.9500
C35 C36 1.3900
C35 H35 0.9500
C36 C37 1.3900
C36 H36 0.9500
C37 C38 1.3900
C37 H37 0.9500
C38 H38 0.9500
P1 Ni1 2.1425(7)
P1 Ni2 2.1521(7)
P1 P2 2.6104(8)
P2 Ni1 2.1439(7)
P2 Ni2 2.1537(7)
